data_7721029
loop_
_publ_author_name
'Trifonov, Alexander A.'
'F\'elix, Gautier'
'Balagurova, Elena V.'
'Larionova, Joulia'
'Selikhov, Alexander N.'
'Kallio, Max'
'Vieru, Veacheslav'
'Vologzhanina, Anna V.'
'Guari, Yannick'

_publ_section_title
;
 Tripodal Tris(aryl)alkoxide Ligand in Tuning Single-Molecule Magnetism of
 Dy&#x00B3;&#x207A; Complexes
;
_journal_name_full 'Dalton Transactions'
_journal_paper_doi 10.1039/D5DT02861B
_journal_year 2026
_chemical_formula_moiety 'C32 H44 Cl2 Dy N3 O2'
_chemical_formula_sum 'C32 H44 Cl2 Dy N3 O2'
_chemical_formula_weight 736.10
_space_group_crystal_system monoclinic
_space_group_IT_number 14
_space_group_name_Hall '-P 2yn'
_space_group_name_H-M_alt 'P 1 21/n 1'
_atom_sites_solution_hydrogens geom
_audit_creation_date 2025-02-24
_audit_creation_method
;
Olex2 1.5
(compiled 2024.02.16 svn.r378c4104 for OlexSys, GUI svn.r6928)
;
_audit_update_record
;
2025-07-30 deposited with the CCDC.	2026-05-05 downloaded from the CCDC.
;
_cell_angle_alpha 90
_cell_angle_beta 94.5890(10)
_cell_angle_gamma 90
_cell_formula_units_Z 4
_cell_length_a 10.0997(2)
_cell_length_b 15.8966(3)
_cell_length_c 20.4614(4)
_cell_measurement_reflns_used 9897
_cell_measurement_temperature 100
_cell_measurement_theta_max 30.53
_cell_measurement_theta_min 2.18
_cell_volume 3274.56(11)
_computing_molecular_graphics 'Olex2 1.5 (Dolomanov et al., 2009)'
_computing_publication_material 'Olex2 1.5 (Dolomanov et al., 2009)'
_computing_structure_refinement 'XL  (Sheldrick, 2008)'
_computing_structure_solution 'SHELXT 2014/4 (Sheldrick, 2014)'
_diffrn_ambient_temperature 100.00
_diffrn_measured_fraction_theta_full 0.999
_diffrn_measured_fraction_theta_max 0.999
_diffrn_measurement_device_type 'Bruker Quest D8'
_diffrn_measurement_method '\f and \w scans'
_diffrn_radiation_type MoK\a
_diffrn_radiation_wavelength 0.71073
_diffrn_reflns_av_R_equivalents 0.0693
_diffrn_reflns_av_unetI/netI 0.0552
_diffrn_reflns_Laue_measured_fraction_full 0.999
_diffrn_reflns_Laue_measured_fraction_max 0.999
_diffrn_reflns_limit_h_max 13
_diffrn_reflns_limit_h_min -13
_diffrn_reflns_limit_k_max 21
_diffrn_reflns_limit_k_min -18
_diffrn_reflns_limit_l_max 25
_diffrn_reflns_limit_l_min -27
_diffrn_reflns_number 39447
_diffrn_reflns_point_group_measured_fraction_full 0.999
_diffrn_reflns_point_group_measured_fraction_max 0.999
_diffrn_reflns_theta_full 25.242
_diffrn_reflns_theta_max 27.999
_diffrn_reflns_theta_min 1.624
_exptl_absorpt_coefficient_mu 2.477
_exptl_absorpt_correction_T_max 0.3368
_exptl_absorpt_correction_T_min 0.1725
_exptl_absorpt_correction_type multi-scan
_exptl_absorpt_process_details
;
SADABS-2016/2 (Bruker,2016/2) was used for absorption correction.
wR2(int) was 0.1644 before and 0.0774 after correction.
The Ratio of minimum to maximum transmission is 0.5122.
The \l/2 correction factor is Not present.
;
_exptl_crystal_colour colourless
_exptl_crystal_colour_primary colourless
_exptl_crystal_density_diffrn 1.493
_exptl_crystal_description prism
_exptl_crystal_F_000 1492
_exptl_crystal_size_max 0.15
_exptl_crystal_size_mid 0.15
_exptl_crystal_size_min 0.1
_refine_diff_density_max 1.416
_refine_diff_density_min -0.874
_refine_diff_density_rms 0.121
_refine_ls_extinction_method none
_refine_ls_goodness_of_fit_ref 1.033
_refine_ls_hydrogen_treatment constr
_refine_ls_matrix_type full
_refine_ls_number_parameters 367
_refine_ls_number_reflns 7891
_refine_ls_number_restraints 0
_refine_ls_restrained_S_all 1.033
_refine_ls_R_factor_all 0.0416
_refine_ls_R_factor_gt 0.0320
_refine_ls_shift/su_max 0.002
_refine_ls_shift/su_mean 0.000
_refine_ls_structure_factor_coef Fsqd
_refine_ls_weighting_details 'w=1/[\s^2^(Fo^2^)+(0.0326P)^2^+1.4827P] where P=(Fo^2^+2Fc^2^)/3'
_refine_ls_weighting_scheme calc
_refine_ls_wR_factor_gt 0.0781
_refine_ls_wR_factor_ref 0.0832
_reflns_Friedel_coverage 0.000
_reflns_number_gt 6701
_reflns_number_total 7891
_reflns_threshold_expression 'I > 2\s(I)'
_cod_data_source_file d5dt02861b2.cif
_cod_data_source_block a
_cod_database_code 7721029
_shelx_shelxl_version_number 2018/3
_shelx_space_group_comment
;
The symmetry employed for this shelxl refinement is uniquely defined
by the following loop, which should always be used as a source of
symmetry information in preference to the above space-group names.
They are only intended as comments.
;
_shelx_estimated_absorpt_t_max 0.790
_shelx_estimated_absorpt_t_min 0.708
_olex2_refinement_description
;
1. Fixed Uiso
 At 1.2 times of:
  All C(H) groups, All C(H,H) groups
 At 1.5 times of:
  All C(H,H,H) groups
2.a Secondary CH2 refined with riding coordinates:
 C8(H8A,H8B), C17(H17A,H17B), C26(H26A,H26B), C29(H29A,H29B), C30(H30A,H30B),
 C31(H31A,H31B), C32(H32A,H32B)
2.b Aromatic/amide H refined with riding coordinates:
 C4(H4), C5(H5), C6(H6), C7(H7), C13(H13), C14(H14), C15(H15), C16(H16),
 C22(H22), C23(H23), C24(H24), C25(H25)
2.c Idealised Me refined as rotating group:
 C9(H9A,H9B,H9C), C10(H10A,H10B,H10C), C18(H18A,H18B,H18C), C19(H19A,H19B,
 H19C), C27(H27A,H27B,H27C), C28(H28C,H28A,H28B)
;
_olex2_submission_special_instructions 'No special instructions were received'

loop_
_space_group_symop_operation_xyz
'x, y, z'
'-x+1/2, y+1/2, -z+1/2'
'-x, -y, -z'
'x-1/2, -y-1/2, z-1/2'

loop_
_atom_site_label
_atom_site_type_symbol
_atom_site_fract_x
_atom_site_fract_y
_atom_site_fract_z
_atom_site_U_iso_or_equiv
_atom_site_adp_type
_atom_site_occupancy
_atom_site_site_symmetry_order
_atom_site_calc_flag
_atom_site_refinement_flags_posn
_atom_site_refinement_flags_adp
_atom_site_refinement_flags_occupancy
_atom_site_disorder_assembly
_atom_site_disorder_group
Dy1 Dy 0.45475(2) 0.79996(2) 0.60423(2) 0.01681(5) Uani 1 1 d . . . . .
Cl1 Cl 0.29640(8) 0.91570(5) 0.55287(4) 0.03059(19) Uani 1 1 d . . . . .
O1 O 0.52882(19) 0.71636(12) 0.67338(10) 0.0159(4) Uani 1 1 d . . . . .
N1 N 0.2812(3) 0.68442(18) 0.58498(15) 0.0247(6) Uani 1 1 d . . . . .
C1 C 0.5499(3) 0.65389(18) 0.72097(14) 0.0159(6) Uani 1 1 d . . . . .
Cl2 Cl 0.55478(8) 0.75658(5) 0.49631(4) 0.02615(17) Uani 1 1 d . . . . .
O2 O 0.6470(2) 0.88604(14) 0.61739(11) 0.0242(5) Uani 1 1 d . . . . .
N2 N 0.4026(3) 0.87149(17) 0.71448(13) 0.0226(6) Uani 1 1 d . . . . .
C2 C 0.5089(3) 0.56819(19) 0.68897(15) 0.0183(6) Uani 1 1 d . . . . .
N3 N 0.8729(2) 0.60480(19) 0.59343(13) 0.0258(6) Uani 1 1 d . . . . .
C3 C 0.3877(3) 0.5592(2) 0.65036(15) 0.0205(6) Uani 1 1 d . . . . .
C4 C 0.3579(3) 0.4805(2) 0.62216(17) 0.0270(7) Uani 1 1 d . . . . .
H4 H 0.275868 0.473486 0.596654 0.032 Uiso 1 1 calc R U . . .
C5 C 0.4433(4) 0.4128(2) 0.63002(18) 0.0299(8) Uani 1 1 d . . . . .
H5 H 0.421802 0.360895 0.608769 0.036 Uiso 1 1 calc R U . . .
C6 C 0.5592(4) 0.4215(2) 0.66882(19) 0.0306(8) Uani 1 1 d . . . . .
H6 H 0.617672 0.374967 0.675764 0.037 Uiso 1 1 calc R U . . .
C7 C 0.5912(3) 0.4985(2) 0.69804(17) 0.0255(7) Uani 1 1 d . . . . .
H7 H 0.671746 0.503640 0.725049 0.031 Uiso 1 1 calc R U . . .
C8 C 0.2802(3) 0.6259(2) 0.64268(16) 0.0227(7) Uani 1 1 d . . . . .
H8A H 0.193069 0.597012 0.640113 0.027 Uiso 1 1 calc R U . . .
H8B H 0.286029 0.660508 0.683034 0.027 Uiso 1 1 calc R U . . .
C9 C 0.2898(4) 0.6361(2) 0.52386(17) 0.0314(8) Uani 1 1 d . . . . .
H9A H 0.283848 0.674610 0.486368 0.047 Uiso 1 1 calc R U . . .
H9B H 0.216504 0.595539 0.519001 0.047 Uiso 1 1 calc R U . . .
H9C H 0.374619 0.605911 0.525644 0.047 Uiso 1 1 calc R U . . .
C10 C 0.1508(3) 0.7289(3) 0.5801(2) 0.0356(9) Uani 1 1 d . . . . .
H10A H 0.141288 0.760604 0.620571 0.053 Uiso 1 1 calc R U . . .
H10B H 0.078815 0.687691 0.573792 0.053 Uiso 1 1 calc R U . . .
H10C H 0.146659 0.767766 0.542814 0.053 Uiso 1 1 calc R U . . .
C11 C 0.4626(3) 0.6702(2) 0.77864(15) 0.0188(6) Uani 1 1 d . . . . .
C12 C 0.4324(3) 0.7515(2) 0.79981(15) 0.0210(6) Uani 1 1 d . . . . .
C13 C 0.3580(3) 0.7590(2) 0.85457(17) 0.0282(8) Uani 1 1 d . . . . .
H13 H 0.337690 0.813704 0.869521 0.034 Uiso 1 1 calc R U . . .
C14 C 0.3132(3) 0.6904(2) 0.88763(18) 0.0314(8) Uani 1 1 d . . . . .
H14 H 0.261846 0.698012 0.924101 0.038 Uiso 1 1 calc R U . . .
C15 C 0.3437(3) 0.6109(2) 0.86724(17) 0.0312(8) Uani 1 1 d . . . . .
H15 H 0.314890 0.562993 0.889922 0.037 Uiso 1 1 calc R U . . .
C16 C 0.4173(3) 0.6013(2) 0.81294(16) 0.0243(7) Uani 1 1 d . . . . .
H16 H 0.437302 0.546117 0.798806 0.029 Uiso 1 1 calc R U . . .
C17 C 0.4825(3) 0.8334(2) 0.77238(16) 0.0222(6) Uani 1 1 d . . . . .
H17A H 0.488523 0.875454 0.808180 0.027 Uiso 1 1 calc R U . . .
H17B H 0.573795 0.823683 0.759688 0.027 Uiso 1 1 calc R U . . .
C18 C 0.2587(3) 0.8691(2) 0.72401(18) 0.0314(8) Uani 1 1 d . . . . .
H18A H 0.208652 0.893914 0.685756 0.047 Uiso 1 1 calc R U . . .
H18B H 0.241686 0.901233 0.763354 0.047 Uiso 1 1 calc R U . . .
H18C H 0.230678 0.810649 0.729228 0.047 Uiso 1 1 calc R U . . .
C19 C 0.4418(4) 0.9608(2) 0.71122(19) 0.0311(8) Uani 1 1 d . . . . .
H19A H 0.538434 0.964672 0.710033 0.047 Uiso 1 1 calc R U . . .
H19B H 0.414641 0.990476 0.749928 0.047 Uiso 1 1 calc R U . . .
H19C H 0.398417 0.986408 0.671547 0.047 Uiso 1 1 calc R U . . .
C20 C 0.6990(3) 0.65612(18) 0.74544(15) 0.0169(6) Uani 1 1 d . . . . .
C21 C 0.7982(3) 0.65446(18) 0.70020(15) 0.0175(6) Uani 1 1 d . . . . .
C22 C 0.9297(3) 0.6636(2) 0.72411(17) 0.0238(7) Uani 1 1 d . . . . .
H22 H 0.996446 0.663356 0.693910 0.029 Uiso 1 1 calc R U . . .
C23 C 0.9680(3) 0.6731(2) 0.79045(18) 0.0265(7) Uani 1 1 d . . . . .
H23 H 1.059101 0.679547 0.805122 0.032 Uiso 1 1 calc R U . . .
C24 C 0.8716(3) 0.6730(2) 0.83484(17) 0.0248(7) Uani 1 1 d . . . . .
H24 H 0.895965 0.678766 0.880431 0.030 Uiso 1 1 calc R U . . .
C25 C 0.7390(3) 0.6645(2) 0.81229(16) 0.0208(6) Uani 1 1 d . . . . .
H25 H 0.673427 0.664249 0.843089 0.025 Uiso 1 1 calc R U . . .
C26 C 0.7670(3) 0.6465(2) 0.62678(16) 0.0197(6) Uani 1 1 d . . . . .
H26A H 0.683662 0.614137 0.618290 0.024 Uiso 1 1 calc R U . . .
H26B H 0.752054 0.703350 0.607885 0.024 Uiso 1 1 calc R U . . .
C27 C 0.8802(4) 0.5155(2) 0.60996(19) 0.0355(9) Uani 1 1 d . . . . .
H27A H 0.895949 0.509022 0.657581 0.053 Uiso 1 1 calc R U . . .
H27B H 0.953256 0.489412 0.588499 0.053 Uiso 1 1 calc R U . . .
H27C H 0.796381 0.488051 0.594897 0.053 Uiso 1 1 calc R U . . .
C28 C 0.8466(3) 0.6154(3) 0.52297(17) 0.0371(9) Uani 1 1 d . . . . .
H28C H 0.851818 0.675182 0.511848 0.056 Uiso 1 1 calc R U . . .
H28A H 0.757629 0.594100 0.509303 0.056 Uiso 1 1 calc R U . . .
H28B H 0.912760 0.583958 0.500286 0.056 Uiso 1 1 calc R U . . .
C29 C 0.7642(3) 0.8740(2) 0.66103(19) 0.0324(8) Uani 1 1 d . . . . .
H29A H 0.765154 0.817289 0.680971 0.039 Uiso 1 1 calc R U . . .
H29B H 0.769517 0.916688 0.696407 0.039 Uiso 1 1 calc R U . . .
C30 C 0.8777(4) 0.8842(3) 0.6177(2) 0.0447(11) Uani 1 1 d . . . . .
H30A H 0.895243 0.831054 0.594697 0.054 Uiso 1 1 calc R U . . .
H30B H 0.959833 0.902325 0.643460 0.054 Uiso 1 1 calc R U . . .
C31 C 0.8280(4) 0.9517(3) 0.5697(3) 0.0576(14) Uani 1 1 d . . . . .
H31A H 0.861190 1.007722 0.584475 0.069 Uiso 1 1 calc R U . . .
H31B H 0.858001 0.940408 0.525611 0.069 Uiso 1 1 calc R U . . .
C32 C 0.6784(3) 0.9484(2) 0.56805(19) 0.0302(8) Uani 1 1 d . . . . .
H32A H 0.642228 1.004154 0.578673 0.036 Uiso 1 1 calc R U . . .
H32B H 0.639849 0.931296 0.524038 0.036 Uiso 1 1 calc R U . . .

loop_
_atom_site_aniso_label
_atom_site_aniso_U_11
_atom_site_aniso_U_22
_atom_site_aniso_U_33
_atom_site_aniso_U_23
_atom_site_aniso_U_13
_atom_site_aniso_U_12
Dy1 0.01822(8) 0.02011(9) 0.01194(9) 0.00079(5) 0.00031(5) 0.00304(5)
Cl1 0.0323(4) 0.0323(5) 0.0264(5) 0.0052(4) -0.0023(3) 0.0121(3)
O1 0.0179(10) 0.0178(11) 0.0120(11) 0.0018(8) 0.0014(8) 0.0008(8)
N1 0.0206(13) 0.0326(16) 0.0204(16) -0.0019(12) -0.0025(11) -0.0026(11)
C1 0.0209(14) 0.0182(15) 0.0085(14) -0.0003(11) -0.0003(10) -0.0010(11)
Cl2 0.0295(4) 0.0356(5) 0.0138(4) -0.0007(3) 0.0043(3) 0.0026(3)
O2 0.0258(11) 0.0251(12) 0.0210(13) 0.0028(10) -0.0026(9) -0.0011(9)
N2 0.0286(14) 0.0230(14) 0.0160(15) -0.0026(11) 0.0014(11) 0.0055(11)
C2 0.0258(15) 0.0194(15) 0.0099(15) 0.0010(12) 0.0034(11) -0.0038(11)
N3 0.0184(12) 0.0434(18) 0.0154(14) -0.0054(13) 0.0008(10) 0.0069(11)
C3 0.0248(15) 0.0257(17) 0.0114(15) -0.0011(12) 0.0042(11) -0.0061(12)
C4 0.0314(17) 0.0311(19) 0.0188(18) -0.0044(14) 0.0036(13) -0.0126(14)
C5 0.045(2) 0.0265(19) 0.0197(19) -0.0082(14) 0.0091(14) -0.0109(15)
C6 0.042(2) 0.0202(17) 0.030(2) 0.0003(14) 0.0065(15) -0.0014(14)
C7 0.0328(17) 0.0220(17) 0.0212(18) 0.0032(13) -0.0006(13) -0.0021(13)
C8 0.0179(14) 0.0329(18) 0.0169(17) -0.0028(13) 0.0001(11) -0.0062(12)
C9 0.042(2) 0.035(2) 0.0160(18) -0.0038(15) -0.0012(14) -0.0107(16)
C10 0.0209(16) 0.047(2) 0.038(2) 0.0087(19) -0.0038(15) 0.0002(15)
C11 0.0186(14) 0.0262(16) 0.0115(15) -0.0016(12) -0.0001(11) -0.0017(12)
C12 0.0235(15) 0.0288(18) 0.0108(16) -0.0018(12) 0.0010(11) 0.0026(12)
C13 0.0273(17) 0.041(2) 0.0166(18) -0.0064(15) 0.0039(13) 0.0050(14)
C14 0.0251(17) 0.052(2) 0.0183(19) -0.0019(16) 0.0071(13) -0.0026(15)
C15 0.0299(17) 0.045(2) 0.0187(18) 0.0037(16) 0.0028(13) -0.0136(15)
C16 0.0299(16) 0.0295(18) 0.0137(16) -0.0028(13) 0.0016(12) -0.0059(13)
C17 0.0286(16) 0.0237(16) 0.0140(16) -0.0064(13) -0.0003(12) 0.0037(13)
C18 0.0280(17) 0.043(2) 0.0237(19) -0.0027(16) 0.0053(14) 0.0117(15)
C19 0.047(2) 0.0192(17) 0.027(2) -0.0015(14) -0.0007(15) 0.0041(14)
C20 0.0226(14) 0.0152(15) 0.0126(15) 0.0002(11) -0.0009(11) 0.0020(11)
C21 0.0198(14) 0.0152(14) 0.0171(16) -0.0014(12) -0.0004(11) 0.0015(11)
C22 0.0206(15) 0.0259(17) 0.0246(18) -0.0033(14) -0.0002(12) 0.0035(12)
C23 0.0241(16) 0.0272(17) 0.027(2) -0.0050(14) -0.0089(13) 0.0023(13)
C24 0.0312(17) 0.0252(17) 0.0166(17) -0.0027(13) -0.0068(13) 0.0011(13)
C25 0.0258(15) 0.0217(16) 0.0144(16) -0.0009(12) -0.0017(12) -0.0003(12)
C26 0.0163(13) 0.0249(16) 0.0180(16) -0.0001(13) 0.0024(11) 0.0039(11)
C27 0.0351(19) 0.039(2) 0.032(2) -0.0139(17) -0.0007(15) 0.0148(16)
C28 0.0256(17) 0.067(3) 0.0194(19) -0.0079(18) 0.0034(13) 0.0088(17)
C29 0.0318(18) 0.033(2) 0.030(2) -0.0041(16) -0.0119(15) -0.0004(14)
C30 0.0216(17) 0.042(2) 0.069(3) 0.014(2) -0.0066(18) -0.0032(15)
C31 0.030(2) 0.076(4) 0.066(3) 0.031(3) 0.001(2) -0.004(2)
C32 0.0311(18) 0.0261(18) 0.033(2) 0.0070(15) 0.0005(15) -0.0032(14)

loop_
_atom_type_symbol
_atom_type_description
_atom_type_scat_dispersion_real
_atom_type_scat_dispersion_imag
_atom_type_scat_source
C C 0.0033 0.0016 'International Tables Vol C Tables 4.2.6.8 and 6.1.1.4'
H H 0.0000 0.0000 'International Tables Vol C Tables 4.2.6.8 and 6.1.1.4'
Cl Cl 0.1484 0.1585 'International Tables Vol C Tables 4.2.6.8 and 6.1.1.4'
Dy Dy -0.1892 4.4098 'International Tables Vol C Tables 4.2.6.8 and 6.1.1.4'
N N 0.0061 0.0033 'International Tables Vol C Tables 4.2.6.8 and 6.1.1.4'
O O 0.0106 0.0060 'International Tables Vol C Tables 4.2.6.8 and 6.1.1.4'

loop_
_geom_angle_atom_site_label_1
_geom_angle_atom_site_label_2
_geom_angle_atom_site_label_3
_geom_angle
_geom_angle_site_symmetry_1
_geom_angle_site_symmetry_3
_geom_angle_publ_flag
Cl1 Dy1 N2 83.19(6) . . ?
O1 Dy1 Cl1 156.93(6) . . ?
O1 Dy1 N1 81.20(9) . . ?
O1 Dy1 Cl2 105.73(6) . . ?
O1 Dy1 O2 92.62(8) . . ?
O1 Dy1 N2 76.89(8) . . ?
N1 Dy1 Cl1 93.11(7) . . ?
N1 Dy1 Cl2 89.24(7) . . ?
N1 Dy1 N2 105.25(9) . . ?
Cl2 Dy1 Cl1 96.47(3) . . ?
Cl2 Dy1 N2 165.51(6) . . ?
O2 Dy1 Cl1 96.25(6) . . ?
O2 Dy1 N1 168.47(8) . . ?
O2 Dy1 Cl2 83.05(6) . . ?
O2 Dy1 N2 82.59(8) . . ?
C1 O1 Dy1 167.22(18) . . ?
C8 N1 Dy1 111.87(19) . . ?
C9 N1 Dy1 114.9(2) . . ?
C9 N1 C8 110.3(3) . . ?
C9 N1 C10 107.6(3) . . ?
C10 N1 Dy1 105.1(2) . . ?
C10 N1 C8 106.5(3) . . ?
O1 C1 C2 108.0(2) . . ?
O1 C1 C11 110.3(2) . . ?
O1 C1 C20 107.4(2) . . ?
C11 C1 C2 108.6(2) . . ?
C20 C1 C2 112.1(2) . . ?
C20 C1 C11 110.4(2) . . ?
C29 O2 Dy1 128.3(2) . . ?
C29 O2 C32 107.7(3) . . ?
C32 O2 Dy1 122.09(19) . . ?
C17 N2 Dy1 111.80(18) . . ?
C18 N2 Dy1 111.7(2) . . ?
C18 N2 C17 110.8(3) . . ?
C19 N2 Dy1 107.8(2) . . ?
C19 N2 C17 107.0(3) . . ?
C19 N2 C18 107.4(3) . . ?
C3 C2 C1 121.0(3) . . ?
C7 C2 C1 120.5(3) . . ?
C7 C2 C3 118.5(3) . . ?
C27 N3 C26 110.8(3) . . ?
C28 N3 C26 109.0(3) . . ?
C28 N3 C27 110.1(3) . . ?
C2 C3 C8 124.8(3) . . ?
C4 C3 C2 118.0(3) . . ?
C4 C3 C8 116.9(3) . . ?
C3 C4 H4 118.8 . . ?
C5 C4 C3 122.5(3) . . ?
C5 C4 H4 118.8 . . ?
C4 C5 H5 120.4 . . ?
C6 C5 C4 119.1(3) . . ?
C6 C5 H5 120.4 . . ?
C5 C6 H6 120.1 . . ?
C5 C6 C7 119.8(3) . . ?
C7 C6 H6 120.1 . . ?
C2 C7 C6 122.0(3) . . ?
C2 C7 H7 119.0 . . ?
C6 C7 H7 119.0 . . ?
N1 C8 C3 117.6(3) . . ?
N1 C8 H8A 107.9 . . ?
N1 C8 H8B 107.9 . . ?
C3 C8 H8A 107.9 . . ?
C3 C8 H8B 107.9 . . ?
H8A C8 H8B 107.2 . . ?
N1 C9 H9A 109.5 . . ?
N1 C9 H9B 109.5 . . ?
N1 C9 H9C 109.5 . . ?
H9A C9 H9B 109.5 . . ?
H9A C9 H9C 109.5 . . ?
H9B C9 H9C 109.5 . . ?
N1 C10 H10A 109.5 . . ?
N1 C10 H10B 109.5 . . ?
N1 C10 H10C 109.5 . . ?
H10A C10 H10B 109.5 . . ?
H10A C10 H10C 109.5 . . ?
H10B C10 H10C 109.5 . . ?
C12 C11 C1 122.6(3) . . ?
C16 C11 C1 118.7(3) . . ?
C16 C11 C12 118.6(3) . . ?
C11 C12 C17 126.0(3) . . ?
C13 C12 C11 117.9(3) . . ?
C13 C12 C17 115.9(3) . . ?
C12 C13 H13 118.6 . . ?
C14 C13 C12 122.9(3) . . ?
C14 C13 H13 118.6 . . ?
C13 C14 H14 120.4 . . ?
C15 C14 C13 119.2(3) . . ?
C15 C14 H14 120.4 . . ?
C14 C15 H15 120.3 . . ?
C14 C15 C16 119.4(3) . . ?
C16 C15 H15 120.3 . . ?
C11 C16 H16 119.0 . . ?
C15 C16 C11 122.0(3) . . ?
C15 C16 H16 119.0 . . ?
N2 C17 C12 117.5(3) . . ?
N2 C17 H17A 107.9 . . ?
N2 C17 H17B 107.9 . . ?
C12 C17 H17A 107.9 . . ?
C12 C17 H17B 107.9 . . ?
H17A C17 H17B 107.2 . . ?
N2 C18 H18A 109.5 . . ?
N2 C18 H18B 109.5 . . ?
N2 C18 H18C 109.5 . . ?
H18A C18 H18B 109.5 . . ?
H18A C18 H18C 109.5 . . ?
H18B C18 H18C 109.5 . . ?
N2 C19 H19A 109.5 . . ?
N2 C19 H19B 109.5 . . ?
N2 C19 H19C 109.5 . . ?
H19A C19 H19B 109.5 . . ?
H19A C19 H19C 109.5 . . ?
H19B C19 H19C 109.5 . . ?
C21 C20 C1 120.5(3) . . ?
C25 C20 C1 121.0(3) . . ?
C25 C20 C21 118.4(3) . . ?
C20 C21 C26 123.2(3) . . ?
C22 C21 C20 118.4(3) . . ?
C22 C21 C26 118.4(3) . . ?
C21 C22 H22 118.6 . . ?
C21 C22 C23 122.7(3) . . ?
C23 C22 H22 118.6 . . ?
C22 C23 H23 120.5 . . ?
C24 C23 C22 119.0(3) . . ?
C24 C23 H23 120.5 . . ?
C23 C24 H24 120.2 . . ?
C23 C24 C25 119.5(3) . . ?
C25 C24 H24 120.2 . . ?
C20 C25 H25 119.0 . . ?
C24 C25 C20 121.9(3) . . ?
C24 C25 H25 119.0 . . ?
N3 C26 C21 113.3(2) . . ?
N3 C26 H26A 108.9 . . ?
N3 C26 H26B 108.9 . . ?
C21 C26 H26A 108.9 . . ?
C21 C26 H26B 108.9 . . ?
H26A C26 H26B 107.7 . . ?
N3 C27 H27A 109.5 . . ?
N3 C27 H27B 109.5 . . ?
N3 C27 H27C 109.5 . . ?
H27A C27 H27B 109.5 . . ?
H27A C27 H27C 109.5 . . ?
H27B C27 H27C 109.5 . . ?
N3 C28 H28C 109.5 . . ?
N3 C28 H28A 109.5 . . ?
N3 C28 H28B 109.5 . . ?
H28C C28 H28A 109.5 . . ?
H28C C28 H28B 109.5 . . ?
H28A C28 H28B 109.5 . . ?
O2 C29 H29A 110.9 . . ?
O2 C29 H29B 110.9 . . ?
O2 C29 C30 104.3(3) . . ?
H29A C29 H29B 108.9 . . ?
C30 C29 H29A 110.9 . . ?
C30 C29 H29B 110.9 . . ?
C29 C30 H30A 111.1 . . ?
C29 C30 H30B 111.1 . . ?
C29 C30 C31 103.3(3) . . ?
H30A C30 H30B 109.1 . . ?
C31 C30 H30A 111.1 . . ?
C31 C30 H30B 111.1 . . ?
C30 C31 H31A 110.6 . . ?
C30 C31 H31B 110.6 . . ?
H31A C31 H31B 108.8 . . ?
C32 C31 C30 105.6(3) . . ?
C32 C31 H31A 110.6 . . ?
C32 C31 H31B 110.6 . . ?
O2 C32 C31 106.3(3) . . ?
O2 C32 H32A 110.5 . . ?
O2 C32 H32B 110.5 . . ?
C31 C32 H32A 110.5 . . ?
C31 C32 H32B 110.5 . . ?
H32A C32 H32B 108.7 . . ?

loop_
_geom_bond_atom_site_label_1
_geom_bond_atom_site_label_2
_geom_bond_distance
_geom_bond_site_symmetry_2
_geom_bond_publ_flag
Dy1 Cl1 2.6035(8) . ?
Dy1 O1 2.039(2) . ?
Dy1 N1 2.548(3) . ?
Dy1 Cl2 2.5943(8) . ?
Dy1 O2 2.373(2) . ?
Dy1 N2 2.617(3) . ?
O1 C1 1.395(3) . ?
N1 C8 1.504(4) . ?
N1 C9 1.476(4) . ?
N1 C10 1.491(4) . ?
C1 C2 1.553(4) . ?
C1 C11 1.551(4) . ?
C1 C20 1.548(4) . ?
O2 C29 1.438(4) . ?
O2 C32 1.467(4) . ?
N2 C17 1.506(4) . ?
N2 C18 1.482(4) . ?
N2 C19 1.476(4) . ?
C2 C3 1.410(4) . ?
C2 C7 1.388(4) . ?
N3 C26 1.472(4) . ?
N3 C27 1.460(5) . ?
N3 C28 1.455(4) . ?
C3 C4 1.400(4) . ?
C3 C8 1.516(4) . ?
C4 H4 0.9500 . ?
C4 C5 1.381(5) . ?
C5 H5 0.9500 . ?
C5 C6 1.368(5) . ?
C6 H6 0.9500 . ?
C6 C7 1.389(5) . ?
C7 H7 0.9500 . ?
C8 H8A 0.9900 . ?
C8 H8B 0.9900 . ?
C9 H9A 0.9800 . ?
C9 H9B 0.9800 . ?
C9 H9C 0.9800 . ?
C10 H10A 0.9800 . ?
C10 H10B 0.9800 . ?
C10 H10C 0.9800 . ?
C11 C12 1.404(4) . ?
C11 C16 1.398(4) . ?
C12 C13 1.403(4) . ?
C12 C17 1.520(5) . ?
C13 H13 0.9500 . ?
C13 C14 1.379(5) . ?
C14 H14 0.9500 . ?
C14 C15 1.373(5) . ?
C15 H15 0.9500 . ?
C15 C16 1.394(4) . ?
C16 H16 0.9500 . ?
C17 H17A 0.9900 . ?
C17 H17B 0.9900 . ?
C18 H18A 0.9800 . ?
C18 H18B 0.9800 . ?
C18 H18C 0.9800 . ?
C19 H19A 0.9800 . ?
C19 H19B 0.9800 . ?
C19 H19C 0.9800 . ?
C20 C21 1.418(4) . ?
C20 C25 1.401(4) . ?
C21 C22 1.386(4) . ?
C21 C26 1.515(4) . ?
C22 H22 0.9500 . ?
C22 C23 1.390(5) . ?
C23 H23 0.9500 . ?
C23 C24 1.384(5) . ?
C24 H24 0.9500 . ?
C24 C25 1.387(4) . ?
C25 H25 0.9500 . ?
C26 H26A 0.9900 . ?
C26 H26B 0.9900 . ?
C27 H27A 0.9800 . ?
C27 H27B 0.9800 . ?
C27 H27C 0.9800 . ?
C28 H28C 0.9800 . ?
C28 H28A 0.9800 . ?
C28 H28B 0.9800 . ?
C29 H29A 0.9900 . ?
C29 H29B 0.9900 . ?
C29 C30 1.513(6) . ?
C30 H30A 0.9900 . ?
C30 H30B 0.9900 . ?
C30 C31 1.513(6) . ?
C31 H31A 0.9900 . ?
C31 H31B 0.9900 . ?
C31 C32 1.509(5) . ?
C32 H32A 0.9900 . ?
C32 H32B 0.9900 . ?

loop_
_geom_torsion_atom_site_label_1
_geom_torsion_atom_site_label_2
_geom_torsion_atom_site_label_3
_geom_torsion_atom_site_label_4
_geom_torsion
_geom_torsion_site_symmetry_1
_geom_torsion_site_symmetry_2
_geom_torsion_site_symmetry_3
_geom_torsion_site_symmetry_4
_geom_torsion_publ_flag
Dy1 O1 C1 C2 63.7(9) . . . . ?
Dy1 O1 C1 C11 -54.8(9) . . . . ?
Dy1 O1 C1 C20 -175.2(7) . . . . ?
Dy1 N1 C8 C3 -78.6(3) . . . . ?
Dy1 O2 C29 C30 130.5(3) . . . . ?
Dy1 O2 C32 C31 -147.1(3) . . . . ?
Dy1 N2 C17 C12 -81.0(3) . . . . ?
O1 C1 C2 C3 -47.0(3) . . . . ?
O1 C1 C2 C7 133.2(3) . . . . ?
O1 C1 C11 C12 -34.3(4) . . . . ?
O1 C1 C11 C16 148.8(3) . . . . ?
O1 C1 C20 C21 -50.9(3) . . . . ?
O1 C1 C20 C25 125.6(3) . . . . ?
C1 C2 C3 C4 179.0(3) . . . . ?
C1 C2 C3 C8 -7.6(5) . . . . ?
C1 C2 C7 C6 -178.4(3) . . . . ?
C1 C11 C12 C13 -176.8(3) . . . . ?
C1 C11 C12 C17 -2.3(5) . . . . ?
C1 C11 C16 C15 176.9(3) . . . . ?
C1 C20 C21 C22 174.7(3) . . . . ?
C1 C20 C21 C26 -2.9(4) . . . . ?
C1 C20 C25 C24 -175.0(3) . . . . ?
O2 C29 C30 C31 35.5(4) . . . . ?
C2 C1 C11 C12 -152.5(3) . . . . ?
C2 C1 C11 C16 30.6(4) . . . . ?
C2 C1 C20 C21 67.6(3) . . . . ?
C2 C1 C20 C25 -115.9(3) . . . . ?
C2 C3 C4 C5 -1.0(5) . . . . ?
C2 C3 C8 N1 94.1(4) . . . . ?
C3 C2 C7 C6 1.9(5) . . . . ?
C3 C4 C5 C6 2.6(5) . . . . ?
C4 C3 C8 N1 -92.5(3) . . . . ?
C4 C5 C6 C7 -1.9(5) . . . . ?
C5 C6 C7 C2 -0.3(5) . . . . ?
C7 C2 C3 C4 -1.2(4) . . . . ?
C7 C2 C3 C8 172.2(3) . . . . ?
C8 C3 C4 C5 -174.9(3) . . . . ?
C9 N1 C8 C3 50.6(4) . . . . ?
C10 N1 C8 C3 167.1(3) . . . . ?
C11 C1 C2 C3 72.6(3) . . . . ?
C11 C1 C2 C7 -107.1(3) . . . . ?
C11 C1 C20 C21 -171.2(3) . . . . ?
C11 C1 C20 C25 5.2(4) . . . . ?
C11 C12 C13 C14 -0.5(5) . . . . ?
C11 C12 C17 N2 87.8(4) . . . . ?
C12 C11 C16 C15 -0.1(5) . . . . ?
C12 C13 C14 C15 1.1(5) . . . . ?
C13 C12 C17 N2 -97.6(3) . . . . ?
C13 C14 C15 C16 -1.1(5) . . . . ?
C14 C15 C16 C11 0.6(5) . . . . ?
C16 C11 C12 C13 0.0(4) . . . . ?
C16 C11 C12 C17 174.6(3) . . . . ?
C17 C12 C13 C14 -175.6(3) . . . . ?
C18 N2 C17 C12 44.3(4) . . . . ?
C19 N2 C17 C12 161.2(3) . . . . ?
C20 C1 C2 C3 -165.2(3) . . . . ?
C20 C1 C2 C7 15.0(4) . . . . ?
C20 C1 C11 C12 84.3(3) . . . . ?
C20 C1 C11 C16 -92.6(3) . . . . ?
C20 C21 C22 C23 0.9(5) . . . . ?
C20 C21 C26 N3 -151.0(3) . . . . ?
C21 C20 C25 C24 1.5(5) . . . . ?
C21 C22 C23 C24 0.4(5) . . . . ?
C22 C21 C26 N3 31.4(4) . . . . ?
C22 C23 C24 C25 -0.7(5) . . . . ?
C23 C24 C25 C20 -0.2(5) . . . . ?
C25 C20 C21 C22 -1.8(4) . . . . ?
C25 C20 C21 C26 -179.4(3) . . . . ?
C26 C21 C22 C23 178.6(3) . . . . ?
C27 N3 C26 C21 70.1(3) . . . . ?
C28 N3 C26 C21 -168.5(3) . . . . ?
C29 O2 C32 C31 18.5(4) . . . . ?
C29 C30 C31 C32 -24.1(5) . . . . ?
C30 C31 C32 O2 4.4(5) . . . . ?
C32 O2 C29 C30 -33.9(4) . . . . ?
